data_7006985
loop_
_publ_author_name
'Friesen, Dawn M.'
'Bowles, Owen J.'
'McDonald, Robert'
'Rosenberg, Lisa'

_publ_section_title
;
 Tuning "kappticity" of tripodal ligands.
;
_journal_issue 22
_journal_name_full 'Dalton transactions (Cambridge, England : 2003)'
_journal_page_first 2671
_journal_page_last 2682
_journal_paper_doi 10.1039/b516127d
_journal_year 2006
_chemical_absolute_configuration ad
_chemical_formula_moiety 'C22 H49 Mo O3 P3 Si3'
_chemical_formula_sum 'C22 H49 Mo O3 P3 Si3'
_chemical_formula_weight 634.73
_space_group_IT_number 146
_symmetry_cell_setting trigonal
_symmetry_space_group_name_Hall 'R 3'
_symmetry_space_group_name_H-M 'R 3 :H'
_atom_sites_solution_hydrogens geom
_atom_sites_solution_primary direct
_atom_sites_solution_secondary difmap
_audit_creation_method 'manual editing of SHELXL template'
_cell_angle_alpha 90.00
_cell_angle_beta 90.00
_cell_angle_gamma 120.00
_cell_formula_units_Z 3
_cell_length_a 17.1523(3)
_cell_length_b 17.1523(3)
_cell_length_c 9.2856(4)
_cell_measurement_reflns_used 5701
_cell_measurement_temperature 193(2)
_cell_measurement_theta_max 26.35
_cell_measurement_theta_min 2.59
_cell_volume 2365.84(12)
_computing_cell_refinement 'Bruker SAINT (Bruker, 1997)'
_computing_data_collection 'Bruker SMART (Bruker, 1997)'
_computing_data_reduction 'Bruker SAINT (Bruker, 1997)'
_computing_molecular_graphics 'Bruker SHELXTL (Bruker, 1997)'
_computing_publication_material 'Bruker SHELXTL (Bruker, 1997)'
_computing_structure_refinement 'SHELXL-97 (Sheldrick, 1997)'
_computing_structure_solution 'SHELXS-97 (Sheldrick, 1990)'
_diffrn_ambient_temperature 193(2)
_diffrn_detector_area_resol_mean 8.192
_diffrn_measured_fraction_theta_full 0.999
_diffrn_measured_fraction_theta_max 0.999
_diffrn_measurement_device_type 'Bruker PLATFORM diffractometer/SMART 1000 CCD area detector'
_diffrn_measurement_method '\w scans'
_diffrn_radiation_monochromator graphite
_diffrn_radiation_source 'fine-focus sealed tube'
_diffrn_radiation_type MoK\a
_diffrn_radiation_wavelength 0.71073
_diffrn_reflns_av_R_equivalents 0.0167
_diffrn_reflns_av_sigmaI/netI 0.0213
_diffrn_reflns_limit_h_max 21
_diffrn_reflns_limit_h_min -21
_diffrn_reflns_limit_k_max 21
_diffrn_reflns_limit_k_min -21
_diffrn_reflns_limit_l_max 11
_diffrn_reflns_limit_l_min -10
_diffrn_reflns_number 5046
_diffrn_reflns_theta_full 26.35
_diffrn_reflns_theta_max 26.35
_diffrn_reflns_theta_min 2.59
_diffrn_standards_decay_% 0
_diffrn_standards_interval_time 0
_diffrn_standards_number 0
_exptl_absorpt_coefficient_mu 0.703
_exptl_absorpt_correction_T_max 0.8551
_exptl_absorpt_correction_T_min 0.7664
_exptl_absorpt_correction_type multi-scan
_exptl_absorpt_process_details 'SADABS (Sheldrick, 1996)'
_exptl_crystal_colour colorless
_exptl_crystal_density_diffrn 1.337
_exptl_crystal_density_method 'not measured'
_exptl_crystal_description prism
_exptl_crystal_F_000 1002
_exptl_crystal_size_max 0.40
_exptl_crystal_size_mid 0.29
_exptl_crystal_size_min 0.23
_refine_diff_density_max 0.316
_refine_diff_density_min -0.228
_refine_diff_density_rms 0.043
_refine_ls_abs_structure_details 'Flack H D (1983), Acta Cryst. A39, 876-881'
_refine_ls_abs_structure_Flack 0.01(2)
_refine_ls_extinction_method none
_refine_ls_goodness_of_fit_ref 1.108
_refine_ls_hydrogen_treatment constr
_refine_ls_matrix_type full
_refine_ls_number_parameters 105
_refine_ls_number_reflns 2083
_refine_ls_number_restraints 1
_refine_ls_restrained_S_all 1.108
_refine_ls_R_factor_all 0.0178
_refine_ls_R_factor_gt 0.0178
_refine_ls_shift/su_max 0.001
_refine_ls_shift/su_mean 0.000
_refine_ls_structure_factor_coef Fsqd
_refine_ls_weighting_details 'calc w=1/[\s^2^(Fo^2^)+(0.0243P)^2^+0.8197P] where P=(Fo^2^+2Fc^2^)/3'
_refine_ls_weighting_scheme calc
_refine_ls_wR_factor_gt 0.0445
_refine_ls_wR_factor_ref 0.0445
_reflns_number_gt 2080
_reflns_number_total 2083
_reflns_threshold_expression I>2\s(I)
_cod_data_source_file b516127d.txt
_cod_data_source_block 10a
_cod_depositor_comments
;
The following automatic conversions were performed:
'_symmetry_cell_setting' value 'Trigonal' changed to 'trigonal' according
to '/home/saulius/struct/CIF-dictionaries/cif_core.dic' dictionary named
'cif_core.dic' version 2.4.1 from 2010-06-29.

Automatic conversion script
Id: cif_fix_enum 1527 2010-12-29 10:47:43Z saulius 
;
_cod_original_sg_symbol_H-M 'R 3'
_cod_database_code 7006985

loop_
_symmetry_equiv_pos_as_xyz
'x, y, z'
'-y, x-y, z'
'-x+y, -x, z'
'x+2/3, y+1/3, z+1/3'
'-y+2/3, x-y+1/3, z+1/3'
'-x+y+2/3, -x+1/3, z+1/3'
'x+1/3, y+2/3, z+2/3'
'-y+1/3, x-y+2/3, z+2/3'
'-x+y+1/3, -x+2/3, z+2/3'

loop_
_atom_site_label
_atom_site_type_symbol
_atom_site_fract_x
_atom_site_fract_y
_atom_site_fract_z
_atom_site_U_iso_or_equiv
_atom_site_adp_type
_atom_site_occupancy
_atom_site_symmetry_multiplicity
_atom_site_calc_flag
_atom_site_refinement_flags
_atom_site_disorder_assembly
_atom_site_disorder_group
Mo Mo 0.0000 0.0000 0.015517(8) 0.02337(7) Uani 1 3 d S . .
P P 0.14090(3) 0.06403(4) 0.17350(5) 0.03045(12) Uani 1 1 d . . .
SiA Si 0.11779(4) 0.02589(4) 0.41617(6) 0.02700(13) Uani 0.83 1 d P A 1
SiB Si 0.11746(17) 0.09139(18) 0.4048(3) 0.0242(6) Uiso 0.17 1 d P A 2
O O -0.16057(12) -0.08568(13) -0.2001(2) 0.0561(5) Uani 1 1 d . A .
C1 C -0.10379(14) -0.05422(14) -0.1139(2) 0.0360(4) Uani 1 1 d . . .
C10 C 0.0000 0.0000 0.4625(3) 0.0258(6) Uani 1 3 d S . .
H10 H 0.0000 0.0000 0.5702 0.031 Uiso 1 3 calc SR A 1
C11 C 0.21307(13) 0.01686(14) 0.1230(2) 0.0378(4) Uani 1 1 d . A .
H11A H 0.1790 -0.0487 0.1420 0.045 Uiso 1 1 calc R . .
H11B H 0.2239 0.0249 0.0179 0.045 Uiso 1 1 calc R . .
C12 C 0.30408(14) 0.05573(18) 0.1979(3) 0.0504(6) Uani 1 1 d . . .
H12A H 0.3361 0.0258 0.1616 0.060 Uiso 1 1 calc R A .
H12B H 0.2949 0.0460 0.3020 0.060 Uiso 1 1 calc R . .
H12C H 0.3398 0.1204 0.1783 0.060 Uiso 1 1 calc R . .
C13 C 0.22216(15) 0.18591(14) 0.1620(3) 0.0491(6) Uani 1 1 d . A .
H13A H 0.1902 0.2194 0.1819 0.059 Uiso 1 1 calc R . .
H13B H 0.2684 0.2021 0.2376 0.059 Uiso 1 1 calc R . .
C14 C 0.26917(19) 0.21601(19) 0.0157(3) 0.0651(8) Uani 1 1 d . . .
H14A H 0.3101 0.2813 0.0166 0.078 Uiso 1 1 calc R A .
H14B H 0.2240 0.2006 -0.0600 0.078 Uiso 1 1 calc R . .
H14C H 0.3035 0.1855 -0.0030 0.078 Uiso 1 1 calc R . .
C15 C 0.20560(15) 0.11304(18) 0.5332(3) 0.0460(5) Uani 1 1 d . . .
H15A H 0.2648 0.1229 0.5044 0.055 Uiso 0.83 1 calc PR A 1
H15B H 0.1939 0.0929 0.6337 0.055 Uiso 0.83 1 calc PR A 1
H15C H 0.2045 0.1694 0.5236 0.055 Uiso 0.83 1 calc PR A 1
H15D H 0.1880 0.1235 0.6286 0.055 Uiso 0.17 1 d PR A 2
H15E H 0.2618 0.1663 0.5034 0.055 Uiso 0.17 1 d PR A 2
H15F H 0.2145 0.0609 0.5374 0.055 Uiso 0.17 1 d PR A 2
C16A C 0.13132(17) -0.07504(17) 0.4465(3) 0.0374(5) Uani 0.83 1 d P A 1
H16A H 0.0873 -0.1254 0.3878 0.045 Uiso 0.83 1 calc PR A 1
H16B H 0.1214 -0.0919 0.5485 0.045 Uiso 0.83 1 calc PR A 1
H16C H 0.1923 -0.0604 0.4190 0.045 Uiso 0.83 1 calc PR A 1
C16B C 0.1344(9) 0.2074(8) 0.4328(15) 0.039(3) Uiso 0.17 1 d P A 2
H16D H 0.1229 0.2147 0.5339 0.046 Uiso 0.17 1 calc PR A 2
H16E H 0.0927 0.2156 0.3711 0.046 Uiso 0.17 1 calc PR A 2
H16F H 0.1965 0.2524 0.4080 0.046 Uiso 0.17 1 calc PR A 2

loop_
_atom_site_aniso_label
_atom_site_aniso_U_11
_atom_site_aniso_U_22
_atom_site_aniso_U_33
_atom_site_aniso_U_23
_atom_site_aniso_U_13
_atom_site_aniso_U_12
Mo 0.02406(8) 0.02406(8) 0.02198(12) 0.000 0.000 0.01203(4)
P 0.0230(2) 0.0360(3) 0.0275(3) -0.0068(2) 0.00107(19) 0.0111(2)
SiA 0.0259(3) 0.0302(3) 0.0251(3) -0.0031(2) -0.0031(2) 0.0141(2)
O 0.0476(9) 0.0636(11) 0.0425(10) 0.0016(8) -0.0174(8) 0.0168(8)
C1 0.0356(11) 0.0390(11) 0.0297(10) 0.0040(8) 0.0007(8) 0.0159(9)
C10 0.0268(8) 0.0268(8) 0.0238(13) 0.000 0.000 0.0134(4)
C11 0.0293(10) 0.0453(11) 0.0401(12) -0.0087(9) -0.0037(8) 0.0196(9)
C12 0.0313(10) 0.0639(15) 0.0573(15) -0.0093(11) -0.0094(10) 0.0248(10)
C13 0.0334(10) 0.0345(10) 0.0703(17) -0.0091(10) 0.0013(10) 0.0100(8)
C14 0.0459(14) 0.0506(14) 0.083(2) 0.0202(14) 0.0087(13) 0.0121(11)
C15 0.0348(11) 0.0618(15) 0.0357(12) -0.0094(10) -0.0094(9) 0.0198(10)
C16A 0.0372(13) 0.0425(13) 0.0399(14) 0.0024(11) -0.0024(10) 0.0255(11)

loop_
_atom_type_symbol
_atom_type_description
_atom_type_scat_dispersion_real
_atom_type_scat_dispersion_imag
_atom_type_scat_source
C C 0.0033 0.0016 'International Tables Vol C Tables 4.2.6.8 and 6.1.1.4'
H H 0.0000 0.0000 'International Tables Vol C Tables 4.2.6.8 and 6.1.1.4'
O O 0.0106 0.0060 'International Tables Vol C Tables 4.2.6.8 and 6.1.1.4'
Si Si 0.0817 0.0704 'International Tables Vol C Tables 4.2.6.8 and 6.1.1.4'
P P 0.1023 0.0942 'International Tables Vol C Tables 4.2.6.8 and 6.1.1.4'
Mo Mo -1.6832 0.6857 'International Tables Vol C Tables 4.2.6.8 and 6.1.1.4'

loop_
_geom_angle_atom_site_label_1
_geom_angle_atom_site_label_2
_geom_angle_atom_site_label_3
_geom_angle
_geom_angle_site_symmetry_1
_geom_angle_site_symmetry_3
_geom_angle_publ_flag
C1 Mo C1 86.18(9) 2 . ?
C1 Mo C1 86.18(9) 2 3 ?
C1 Mo C1 86.18(9) . 3 ?
C1 Mo P 89.22(6) 2 . ?
C1 Mo P 175.35(7) . . ?
C1 Mo P 94.25(7) 3 . ?
C1 Mo P 175.34(7) 2 2 ?
C1 Mo P 94.25(7) . 2 ?
C1 Mo P 89.22(6) 3 2 ?
P Mo P 90.388(15) . 2 ?
C1 Mo P 94.25(7) 2 3 ?
C1 Mo P 89.22(6) . 3 ?
C1 Mo P 175.35(7) 3 3 ?
P Mo P 90.388(15) . 3 ?
P Mo P 90.388(15) 2 3 ?
C11 P C13 100.92(10) . . ?
C11 P SiB 123.78(10) . . ?
C13 P SiB 86.13(11) . . ?
C11 P SiA 100.37(7) . . ?
C13 P SiA 107.51(9) . . ?
C11 P Mo 111.27(7) . . ?
C13 P Mo 117.97(9) . . ?
SiB P Mo 113.77(7) . . ?
SiA P Mo 116.33(2) . . ?
C15 SiA C16A 103.32(12) . . ?
C15 SiA C10 113.49(11) . . ?
C16A SiA C10 111.08(9) . . ?
C15 SiA P 112.72(9) . . ?
C16A SiA P 108.79(9) . . ?
C10 SiA P 107.38(9) . . ?
C15 SiB C16B 91.2(4) . . ?
C15 SiB C10 114.41(19) . . ?
C16B SiB C10 111.8(4) . . ?
C15 SiB P 116.60(15) . . ?
C16B SiB P 113.5(4) . . ?
C10 SiB P 108.55(15) . . ?
O C1 Mo 174.2(2) . . ?
SiA C10 SiA 114.98(7) 3 . ?
SiA C10 SiA 114.97(7) 3 2 ?
SiA C10 SiA 114.98(7) . 2 ?
SiB C10 SiB 112.45(11) . 3 ?
SiB C10 SiB 112.45(11) . 2 ?
SiB C10 SiB 112.45(11) 3 2 ?
C12 C11 P 117.19(15) . . ?
C14 C13 P 113.91(17) . . ?

loop_
_geom_bond_atom_site_label_1
_geom_bond_atom_site_label_2
_geom_bond_distance
_geom_bond_site_symmetry_2
_geom_bond_publ_flag
Mo C1 1.955(2) 2 ?
Mo C1 1.955(2) . ?
Mo C1 1.955(2) 3 ?
Mo P 2.5582(5) . ?
Mo P 2.5582(5) 2 ?
Mo P 2.5582(5) 3 ?
P C11 1.846(2) . ?
P C13 1.847(2) . ?
P SiB 2.277(3) . ?
P SiA 2.3245(8) . ?
SiA C15 1.853(2) . ?
SiA C16A 1.879(3) . ?
SiA C10 1.8886(9) . ?
SiB C15 1.812(3) . ?
SiB C16B 1.880(13) . ?
SiB C10 1.909(3) . ?
O C1 1.164(3) . ?
C10 SiA 1.8886(9) 3 ?
C10 SiA 1.8887(9) 2 ?
C10 SiB 1.909(3) 3 ?
C10 SiB 1.909(3) 2 ?
C11 C12 1.524(3) . ?
C13 C14 1.531(4) . ?

loop_
_geom_torsion_atom_site_label_1
_geom_torsion_atom_site_label_2
_geom_torsion_atom_site_label_3
_geom_torsion_atom_site_label_4
_geom_torsion
_geom_torsion_site_symmetry_1
_geom_torsion_site_symmetry_2
_geom_torsion_site_symmetry_3
_geom_torsion_site_symmetry_4
_geom_torsion_publ_flag
C1 Mo P C11 -12.22(10) 2 . . . ?
C1 Mo P C11 -3.2(8) . . . . ?
C1 Mo P C11 -98.33(10) 3 . . . ?
P Mo P C11 172.42(8) 2 . . . ?
P Mo P C11 82.03(8) 3 . . . ?
C1 Mo P C13 103.69(11) 2 . . . ?
C1 Mo P C13 112.7(8) . . . . ?
C1 Mo P C13 17.58(11) 3 . . . ?
P Mo P C13 -71.67(9) 2 . . . ?
P Mo P C13 -162.06(9) 3 . . . ?
C1 Mo P SiB -157.65(10) 2 . . . ?
C1 Mo P SiB -148.6(8) . . . . ?
C1 Mo P SiB 116.23(10) 3 . . . ?
P Mo P SiB 26.98(8) 2 . . . ?
P Mo P SiB -63.41(8) 3 . . . ?
C1 Mo P SiA -126.31(7) 2 . . . ?
C1 Mo P SiA -117.3(8) . . . . ?
C1 Mo P SiA 147.58(7) 3 . . . ?
P Mo P SiA 58.33(2) 2 . . . ?
P Mo P SiA -32.06(2) 3 . . . ?
C11 P SiA C15 88.75(11) . . . . ?
C13 P SiA C15 -16.30(12) . . . . ?
Mo P SiA C15 -151.11(9) . . . . ?
C11 P SiA C16A -25.22(11) . . . . ?
C13 P SiA C16A -130.27(12) . . . . ?
Mo P SiA C16A 94.92(9) . . . . ?
C11 P SiA C10 -145.52(7) . . . . ?
C13 P SiA C10 109.43(9) . . . . ?
Mo P SiA C10 -25.38(5) . . . . ?
C11 P SiB C15 26.4(2) . . . . ?
C13 P SiB C15 -74.15(19) . . . . ?
Mo P SiB C15 166.91(14) . . . . ?
C11 P SiB C16B 130.5(4) . . . . ?
C13 P SiB C16B 29.9(5) . . . . ?
Mo P SiB C16B -89.0(4) . . . . ?
C11 P SiB C10 -104.56(14) . . . . ?
C13 P SiB C10 154.89(14) . . . . ?
Mo P SiB C10 35.95(14) . . . . ?
C1 Mo C1 O -28(2) 2 . . . ?
C1 Mo C1 O 58.5(19) 3 . . . ?
P Mo C1 O -37(3) . . . . ?
P Mo C1 O 147(2) 2 . . . ?
P Mo C1 O -122(2) 3 . . . ?
C15 SiA C10 SiA -152.18(15) . . . 3 ?
C16A SiA C10 SiA -36.3(2) . . . 3 ?
P SiA C10 SiA 82.55(13) . . . 3 ?
C15 SiA C10 SiA 70.87(19) . . . 2 ?
C16A SiA C10 SiA -173.24(14) . . . 2 ?
P SiA C10 SiA -54.40(15) . . . 2 ?
C15 SiB C10 SiB -88.2(3) . . . 3 ?
C16B SiB C10 SiB 169.9(5) . . . 3 ?
P SiB C10 SiB 43.9(2) . . . 3 ?
C15 SiB C10 SiB 143.6(2) . . . 2 ?
C16B SiB C10 SiB 41.7(5) . . . 2 ?
P SiB C10 SiB -84.26(15) . . . 2 ?
C13 P C11 C12 48.1(2) . . . . ?
SiB P C11 C12 -44.6(2) . . . . ?
SiA P C11 C12 -62.20(18) . . . . ?
Mo P C11 C12 174.08(16) . . . . ?
C11 P C13 C14 55.4(2) . . . . ?
SiB P C13 C14 179.1(2) . . . . ?
SiA P C13 C14 160.07(18) . . . . ?
Mo P C13 C14 -66.0(2) . . . . ?
